data_7039883
loop_
_publ_author_name
'Spallek, Tatiana'
'He\&s, Oliver'
'Meermann-Zimmermann, Melanie'
'Meermann, Christian'
'Klimpel, Michael G.'
'Estler, Frank'
'Schneider, David'
'Scherer, Wolfgang'
'Tafipolsky, Maxim'
'T\"ornroos, Karl W'
'Maichle-M\"ossmer, C\"acilia'
'Sirsch, Peter'
'Anwander, Reiner'

_publ_section_title
;
 Synthesis and structural diversity of trivalent rare-earth metal
 diisopropylamide complexes.
;
_journal_issue 35
_journal_name_full 'Dalton transactions (Cambridge, England : 2003)'
_journal_page_first 13750
_journal_page_last 13765
_journal_paper_doi 10.1039/c6dt01568a
_journal_volume 45
_journal_year 2016
_chemical_formula_sum 'C28 H64 Li Lu N4 O'
_chemical_formula_weight 654.74
_chemical_name_systematic
;
 ?
;
_space_group_crystal_system monoclinic
_space_group_IT_number 14
_space_group_name_Hall '-P 2ybc'
_space_group_name_H-M_alt 'P 1 21/c 1'
_symmetry_space_group_name_Hall '-P 2ybc'
_symmetry_space_group_name_H-M 'P 1 21/c 1'
_atom_sites_solution_hydrogens mixed
_audit_creation_method SHELXL-2013
_audit_update_record
;
2016-03-31 deposited with the CCDC.
2016-05-26 downloaded from the CCDC.
;
_cell_angle_alpha 90
_cell_angle_beta 92.885(2)
_cell_angle_gamma 90
_cell_formula_units_Z 8
_cell_length_a 15.0828(9)
_cell_length_b 21.3232(13)
_cell_length_c 20.9299(14)
_cell_measurement_reflns_used 9316
_cell_measurement_temperature 100(2)
_cell_measurement_theta_max 29.13
_cell_measurement_theta_min 2.427
_cell_volume 6722.8(7)
_computing_cell_refinement SAINT
_computing_data_collection 'APEX II'
_computing_data_reduction SAINT
_computing_structure_refinement 'SHELXL-2013 (Sheldrick, 2013)'
_computing_structure_solution SHELXS
_diffrn_ambient_temperature 100(2)
_diffrn_measured_fraction_theta_full 1.000
_diffrn_measured_fraction_theta_max 1.000
_diffrn_measurement_device_type 'APEX II DUO'
_diffrn_measurement_method 'omega/phi scans'
_diffrn_radiation_type MoK\a
_diffrn_radiation_wavelength 0.71073
_diffrn_reflns_av_R_equivalents 0.0406
_diffrn_reflns_av_unetI/netI 0.0267
_diffrn_reflns_Laue_measured_fraction_full 1.000
_diffrn_reflns_Laue_measured_fraction_max 1.000
_diffrn_reflns_limit_h_max 19
_diffrn_reflns_limit_h_min -20
_diffrn_reflns_limit_k_max 28
_diffrn_reflns_limit_k_min -28
_diffrn_reflns_limit_l_max 27
_diffrn_reflns_limit_l_min -26
_diffrn_reflns_number 123408
_diffrn_reflns_point_group_measured_fraction_full 1.000
_diffrn_reflns_point_group_measured_fraction_max 1.000
_diffrn_reflns_theta_full 25.242
_diffrn_reflns_theta_max 28.282
_diffrn_reflns_theta_min 1.352
_diffrn_source 'Imus fine focuse'
_exptl_absorpt_coefficient_mu 2.960
_exptl_absorpt_correction_T_max 1.000
_exptl_absorpt_correction_T_min 0.827
_exptl_absorpt_correction_type numerical
_exptl_absorpt_process_details sadabs
_exptl_crystal_colour colourless
_exptl_crystal_density_diffrn 1.294
_exptl_crystal_description cube
_exptl_crystal_F_000 2736
_exptl_crystal_size_max 0.210
_exptl_crystal_size_mid 0.190
_exptl_crystal_size_min 0.190
_refine_diff_density_max 1.214
_refine_diff_density_min -0.755
_refine_diff_density_rms 0.084
_refine_ls_extinction_method none
_refine_ls_goodness_of_fit_ref 1.020
_refine_ls_hydrogen_treatment mixed
_refine_ls_matrix_type full
_refine_ls_number_parameters 694
_refine_ls_number_reflns 16675
_refine_ls_number_restraints 0
_refine_ls_restrained_S_all 1.020
_refine_ls_R_factor_all 0.0290
_refine_ls_R_factor_gt 0.0216
_refine_ls_shift/su_max 0.003
_refine_ls_shift/su_mean 0.000
_refine_ls_structure_factor_coef Fsqd
_refine_ls_weighting_details 'w=1/[\s^2^(Fo^2^)+(0.0175P)^2^+3.9262P] where P=(Fo^2^+2Fc^2^)/3'
_refine_ls_weighting_scheme calc
_refine_ls_wR_factor_gt 0.0451
_refine_ls_wR_factor_ref 0.0477
_reflns_Friedel_coverage 0.000
_reflns_number_gt 14285
_reflns_number_total 16675
_reflns_threshold_expression 'I > 2\s(I)'
_cod_data_source_file c6dt01568a2.cif
_cod_data_source_block mo_ts185_0m
_cod_depositor_comments 'Adding full bibliography for 7039866--7039885.cif.'
_cod_database_code 7039883
_shelx_space_group_comment
;
The symmetry employed for this shelxl refinement is uniquely defined
by the following loop, which should always be used as a source of
symmetry information in preference to the above space-group names.
They are only intended as comments.
;
_shelx_estimated_absorpt_t_min 0.575
_shelx_estimated_absorpt_t_max 0.603
_shelxl_version_number 2013-3

loop_
_space_group_symop_operation_xyz
'x, y, z'
'-x, y+1/2, -z+1/2'
'-x, -y, -z'
'x, -y-1/2, z-1/2'

loop_
_atom_site_label
_atom_site_type_symbol
_atom_site_fract_x
_atom_site_fract_y
_atom_site_fract_z
_atom_site_U_iso_or_equiv
_atom_site_adp_type
_atom_site_occupancy
_atom_site_site_symmetry_order
_atom_site_calc_flag
_atom_site_refinement_flags_posn
_atom_site_refinement_flags_adp
_atom_site_refinement_flags_occupancy
_atom_site_disorder_assembly
_atom_site_disorder_group
C01 C 0.49074(17) 0.10166(11) -0.19151(11) 0.0335(6) Uani 1 1 d . . . . .
H01A H 0.5138 0.1408 -0.2100 0.040 Uiso 1 1 calc R U . . .
H01B H 0.4251 0.1022 -0.1962 0.040 Uiso 1 1 calc R U . . .
C02 C 0.5271(2) 0.04549(14) -0.22419(13) 0.0528(8) Uani 1 1 d . . . . .
H02A H 0.4887 0.0333 -0.2619 0.063 Uiso 0.769(11) 1 calc R U P A 1
H02B H 0.5879 0.0535 -0.2380 0.063 Uiso 0.769(11) 1 calc R U P A 1
H02C H 0.4781 0.0186 -0.2415 0.063 Uiso 0.231(11) 1 calc R U P A 2
H02D H 0.5632 0.0587 -0.2600 0.063 Uiso 0.231(11) 1 calc R U P A 2
C03 C 0.5273(3) -0.00342(16) -0.17378(17) 0.0407(10) Uani 0.775(7) 1 d . . P B 1
H03A H 0.5724 -0.0360 -0.1811 0.049 Uiso 0.775(7) 1 calc R U P B 1
H03B H 0.4683 -0.0236 -0.1723 0.049 Uiso 0.775(7) 1 calc R U P B 1
C03A C 0.5813(12) 0.0116(6) -0.1772(6) 0.0407(10) Uani 0.225(7) 1 d . . P B 2
H03C H 0.6448 0.0219 -0.1809 0.049 Uiso 0.225(7) 1 calc R U P B 2
H03D H 0.5733 -0.0342 -0.1828 0.049 Uiso 0.225(7) 1 calc R U P B 2
C04 C 0.54978(16) 0.03245(10) -0.11287(11) 0.0287(5) Uani 1 1 d . . . . .
H04A H 0.5190 0.0140 -0.0766 0.034 Uiso 0.769(11) 1 calc R U P A 1
H04B H 0.6146 0.0315 -0.1026 0.034 Uiso 0.769(11) 1 calc R U P A 1
H04C H 0.5006 0.0056 -0.0992 0.034 Uiso 0.231(11) 1 calc R U P A 2
H04D H 0.5988 0.0313 -0.0796 0.034 Uiso 0.231(11) 1 calc R U P A 2
C05 C 0.0774(4) -0.1616(3) 0.5387(3) 0.0466(16) Uani 0.769(11) 1 d . . P A 1
H05A H 0.1405 -0.1505 0.5477 0.056 Uiso 0.769(11) 1 calc R U P A 1
H05B H 0.0504 -0.1299 0.5091 0.056 Uiso 0.769(11) 1 calc R U P A 1
C06 C 0.0700(4) -0.2260(2) 0.5092(3) 0.0291(11) Uani 0.769(11) 1 d . . P A 1
H06A H 0.1171 -0.2544 0.5267 0.035 Uiso 0.769(11) 1 calc R U P A 1
H06B H 0.0722 -0.2243 0.4621 0.035 Uiso 0.769(11) 1 calc R U P A 1
C07 C -0.0209(4) -0.2458(2) 0.52965(19) 0.0300(10) Uani 0.769(11) 1 d . . P A 1
H07A H -0.0690 -0.2258 0.5030 0.036 Uiso 0.769(11) 1 calc R U P A 1
H07B H -0.0283 -0.2919 0.5281 0.036 Uiso 0.769(11) 1 calc R U P A 1
C05A C 0.1030(12) -0.1637(11) 0.5539(10) 0.032(3) Uani 0.231(11) 1 d . . P A 2
H05C H 0.1146 -0.1211 0.5373 0.039 Uiso 0.231(11) 1 calc R U P A 2
H05D H 0.1583 -0.1808 0.5746 0.039 Uiso 0.231(11) 1 calc R U P A 2
C06A C 0.0678(14) -0.2046(9) 0.5039(10) 0.032(3) Uani 0.231(11) 1 d . . P A 2
H06C H 0.1165 -0.2235 0.4804 0.039 Uiso 0.231(11) 1 calc R U P A 2
H06D H 0.0283 -0.1811 0.4731 0.039 Uiso 0.231(11) 1 calc R U P A 2
C07A C 0.0172(12) -0.2539(7) 0.5367(7) 0.032(3) Uani 0.231(11) 1 d . . P A 2
H07C H 0.0562 -0.2898 0.5488 0.039 Uiso 0.231(11) 1 calc R U P A 2
H07D H -0.0328 -0.2693 0.5085 0.039 Uiso 0.231(11) 1 calc R U P A 2
C08 C -0.01796(16) -0.22162(11) 0.59760(11) 0.0289(5) Uani 1 1 d . . . . .
H08A H -0.0788 -0.2147 0.6117 0.035 Uiso 0.769(11) 1 calc R U P A 1
H08B H 0.0123 -0.2522 0.6269 0.035 Uiso 0.769(11) 1 calc R U P A 1
H08C H -0.0829 -0.2146 0.5934 0.035 Uiso 0.231(11) 1 calc R U P A 2
H08D H -0.0034 -0.2464 0.6367 0.035 Uiso 0.231(11) 1 calc R U P A 2
C1 C 0.35967(13) 0.24981(9) -0.06372(10) 0.0195(4) Uani 1 1 d . . . . .
H1 H 0.3946 0.2888 -0.0542 0.023 Uiso 1 1 calc R U . . .
C2 C 0.26489(14) 0.26540(11) -0.04613(11) 0.0267(5) Uani 1 1 d . . . . .
H2A H 0.2255 0.2304 -0.0584 0.040 Uiso 1 1 calc R U . . .
H2B H 0.2448 0.3034 -0.0688 0.040 Uiso 1 1 calc R U . . .
H2C H 0.2638 0.2723 0.0001 0.040 Uiso 1 1 calc R U . . .
C3 C 0.36343(16) 0.24028(11) -0.13636(11) 0.0277(5) Uani 1 1 d . . . . .
H3A H 0.3270 0.2040 -0.1495 0.042 Uiso 1 1 calc R U . . .
H3B H 0.4250 0.2329 -0.1472 0.042 Uiso 1 1 calc R U . . .
H3C H 0.3407 0.2778 -0.1587 0.042 Uiso 1 1 calc R U . . .
C4 C 0.34651(13) 0.14923(10) -0.00468(11) 0.0228(5) Uani 1 1 d . . . . .
H4 H 0.2973 0.1680 0.0193 0.027 Uiso 1 1 calc R U . . .
C5 C 0.30502(15) 0.10920(11) -0.05930(12) 0.0327(6) Uani 1 1 d . . . . .
H5A H 0.3521 0.0921 -0.0848 0.049 Uiso 1 1 calc R U . . .
H5B H 0.2653 0.1353 -0.0866 0.049 Uiso 1 1 calc R U . . .
H5C H 0.2712 0.0747 -0.0414 0.049 Uiso 1 1 calc R U . . .
C6 C 0.40060(14) 0.10649(11) 0.04095(12) 0.0286(5) Uani 1 1 d . . . . .
H6A H 0.4460 0.0847 0.0174 0.043 Uiso 1 1 calc R U . . .
H6B H 0.3612 0.0756 0.0595 0.043 Uiso 1 1 calc R U . . .
H6C H 0.4294 0.1317 0.0752 0.043 Uiso 1 1 calc R U . . .
C7 C 0.61224(13) 0.36699(10) 0.05001(10) 0.0195(4) Uani 1 1 d . . . . .
H7 H 0.6327 0.3265 0.0698 0.023 Uiso 1 1 calc R U . . .
C8 C 0.60082(15) 0.41266(11) 0.10589(11) 0.0279(5) Uani 1 1 d . . . . .
H8A H 0.6570 0.4162 0.1312 0.042 Uiso 1 1 calc R U . . .
H8B H 0.5546 0.3969 0.1330 0.042 Uiso 1 1 calc R U . . .
H8C H 0.5835 0.4540 0.0890 0.042 Uiso 1 1 calc R U . . .
C9 C 0.68849(13) 0.38959(10) 0.00932(11) 0.0246(5) Uani 1 1 d . . . . .
H9A H 0.6730 0.4303 -0.0098 0.037 Uiso 1 1 calc R U . . .
H9B H 0.6980 0.3591 -0.0247 0.037 Uiso 1 1 calc R U . . .
H9C H 0.7430 0.3937 0.0366 0.037 Uiso 1 1 calc R U . . .
C10 C 0.49052(13) 0.40776(10) -0.01994(11) 0.0218(4) Uani 1 1 d . . . . .
H10 H 0.5272 0.4450 -0.0065 0.026 Uiso 1 1 calc R U . . .
C11 C 0.49226(16) 0.40271(11) -0.09298(11) 0.0300(5) Uani 1 1 d . . . . .
H11A H 0.4679 0.4412 -0.1126 0.045 Uiso 1 1 calc R U . . .
H11B H 0.4564 0.3667 -0.1078 0.045 Uiso 1 1 calc R U . . .
H11C H 0.5536 0.3970 -0.1052 0.045 Uiso 1 1 calc R U . . .
C12 C 0.39601(14) 0.41979(10) 0.00041(12) 0.0287(5) Uani 1 1 d . . . . .
H12A H 0.3594 0.3826 -0.0087 0.043 Uiso 1 1 calc R U . . .
H12B H 0.3707 0.4557 -0.0234 0.043 Uiso 1 1 calc R U . . .
H12C H 0.3973 0.4288 0.0464 0.043 Uiso 1 1 calc R U . . .
C13 C 0.68007(12) 0.21652(10) -0.04514(9) 0.0180(4) Uani 1 1 d . . . . .
H13 H 0.7211 0.2469 -0.0224 0.022 Uiso 1 1 calc R U . . .
C14 C 0.73622(14) 0.16479(11) -0.07342(11) 0.0265(5) Uani 1 1 d . . . . .
H14A H 0.6972 0.1340 -0.0954 0.040 Uiso 1 1 calc R U . . .
H14B H 0.7716 0.1440 -0.0390 0.040 Uiso 1 1 calc R U . . .
H14C H 0.7759 0.1832 -0.1040 0.040 Uiso 1 1 calc R U . . .
C15 C 0.63093(14) 0.25121(10) -0.10042(10) 0.0232(5) Uani 1 1 d . . . . .
H15A H 0.5930 0.2838 -0.0832 0.035 Uiso 1 1 calc R U . . .
H15B H 0.5942 0.2214 -0.1257 0.035 Uiso 1 1 calc R U . . .
H15C H 0.6742 0.2706 -0.1277 0.035 Uiso 1 1 calc R U . . .
C16 C 0.65070(13) 0.16309(10) 0.05771(10) 0.0185(4) Uani 1 1 d . . . . .
H16 H 0.6068 0.1707 0.0911 0.022 Uiso 1 1 calc R U . . .
C17 C 0.73911(13) 0.18872(11) 0.08611(10) 0.0237(5) Uani 1 1 d . . . . .
H17A H 0.7509 0.1712 0.1290 0.036 Uiso 1 1 calc R U . . .
H17B H 0.7359 0.2345 0.0889 0.036 Uiso 1 1 calc R U . . .
H17C H 0.7871 0.1768 0.0586 0.036 Uiso 1 1 calc R U . . .
C18 C 0.65650(14) 0.09121(10) 0.05123(11) 0.0264(5) Uani 1 1 d . . . . .
H18A H 0.7014 0.0805 0.0208 0.040 Uiso 1 1 calc R U . . .
H18B H 0.5987 0.0747 0.0358 0.040 Uiso 1 1 calc R U . . .
H18C H 0.6731 0.0728 0.0930 0.040 Uiso 1 1 calc R U . . .
C19 C 0.37959(13) 0.26819(11) 0.13535(10) 0.0227(5) Uani 1 1 d . . . . .
H19 H 0.3608 0.2725 0.0891 0.027 Uiso 1 1 calc R U . . .
C20 C 0.31644(15) 0.21984(12) 0.16257(12) 0.0350(6) Uani 1 1 d . . . . .
H20A H 0.3290 0.2158 0.2088 0.052 Uiso 1 1 calc R U . . .
H20B H 0.3250 0.1792 0.1419 0.052 Uiso 1 1 calc R U . . .
H20C H 0.2549 0.2337 0.1544 0.052 Uiso 1 1 calc R U . . .
C21 C 0.36297(14) 0.33235(11) 0.16544(11) 0.0292(5) Uani 1 1 d . . . . .
H21A H 0.3726 0.3295 0.2120 0.044 Uiso 1 1 calc R U . . .
H21B H 0.3017 0.3454 0.1549 0.044 Uiso 1 1 calc R U . . .
H21C H 0.4040 0.3632 0.1487 0.044 Uiso 1 1 calc R U . . .
C22 C 0.51252(14) 0.23882(10) 0.20175(10) 0.0227(5) Uani 1 1 d . . . . .
H22 H 0.4733 0.2599 0.2324 0.027 Uiso 1 1 calc R U . . .
C23 C 0.51935(17) 0.16929(11) 0.22038(11) 0.0349(6) Uani 1 1 d . . . . .
H23A H 0.5599 0.1479 0.1924 0.052 Uiso 1 1 calc R U . . .
H23B H 0.4605 0.1499 0.2157 0.052 Uiso 1 1 calc R U . . .
H23C H 0.5420 0.1657 0.2649 0.052 Uiso 1 1 calc R U . . .
C24 C 0.60457(14) 0.26908(12) 0.20944(11) 0.0281(5) Uani 1 1 d . . . . .
H24A H 0.6436 0.2506 0.1785 0.042 Uiso 1 1 calc R U . . .
H24B H 0.6295 0.2617 0.2529 0.042 Uiso 1 1 calc R U . . .
H24C H 0.5994 0.3143 0.2018 0.042 Uiso 1 1 calc R U . . .
C50 C 0.05528(13) 0.01995(10) 0.87784(10) 0.0193(4) Uani 1 1 d . . . . .
H50 H 0.0925 0.0328 0.8419 0.023 Uiso 1 1 calc R U . . .
C51 C 0.11179(14) -0.02679(11) 0.91827(10) 0.0249(5) Uani 1 1 d . . . . .
H51A H 0.0788 -0.0404 0.9550 0.037 Uiso 1 1 calc R U . . .
H51B H 0.1672 -0.0065 0.9335 0.037 Uiso 1 1 calc R U . . .
H51C H 0.1255 -0.0633 0.8921 0.037 Uiso 1 1 calc R U . . .
C52 C 0.03962(14) 0.07996(10) 0.91643(10) 0.0247(5) Uani 1 1 d . . . . .
H52A H 0.0033 0.0701 0.9526 0.037 Uiso 1 1 calc R U . . .
H52B H 0.0088 0.1110 0.8888 0.037 Uiso 1 1 calc R U . . .
H52C H 0.0968 0.0971 0.9324 0.037 Uiso 1 1 calc R U . . .
C53 C -0.08847(13) -0.02943(10) 0.89474(10) 0.0225(5) Uani 1 1 d . . . . .
H53 H -0.0638 -0.0163 0.9379 0.027 Uiso 1 1 calc R U . . .
C54 C -0.17929(15) 0.00182(12) 0.88461(12) 0.0332(6) Uani 1 1 d . . . . .
H54A H -0.2177 -0.0112 0.9186 0.050 Uiso 1 1 calc R U . . .
H54B H -0.2063 -0.0108 0.8430 0.050 Uiso 1 1 calc R U . . .
H54C H -0.1722 0.0475 0.8857 0.050 Uiso 1 1 calc R U . . .
C55 C -0.09811(15) -0.10058(11) 0.89615(11) 0.0301(5) Uani 1 1 d . . . . .
H55A H -0.1218 -0.1154 0.8544 0.045 Uiso 1 1 calc R U . . .
H55B H -0.1388 -0.1124 0.9292 0.045 Uiso 1 1 calc R U . . .
H55C H -0.0399 -0.1197 0.9058 0.045 Uiso 1 1 calc R U . . .
C56 C -0.16165(13) -0.06992(10) 0.71465(10) 0.0227(5) Uani 1 1 d . . . . .
H56 H -0.1396 -0.0622 0.7598 0.027 Uiso 1 1 calc R U . . .
C57 C -0.17144(15) -0.14084(11) 0.70943(11) 0.0294(5) Uani 1 1 d . . . . .
H57A H -0.1133 -0.1607 0.7172 0.044 Uiso 1 1 calc R U . . .
H57B H -0.1953 -0.1518 0.6665 0.044 Uiso 1 1 calc R U . . .
H57C H -0.2121 -0.1557 0.7413 0.044 Uiso 1 1 calc R U . . .
C58 C -0.25309(14) -0.03839(12) 0.70886(12) 0.0321(5) Uani 1 1 d . . . . .
H58A H -0.2808 -0.0467 0.6663 0.048 Uiso 1 1 calc R U . . .
H58B H -0.2462 0.0069 0.7149 0.048 Uiso 1 1 calc R U . . .
H58C H -0.2907 -0.0553 0.7416 0.048 Uiso 1 1 calc R U . . .
C59 C -0.12343(14) -0.01807(10) 0.61183(10) 0.0235(5) Uani 1 1 d . . . . .
H59 H -0.1692 0.0149 0.6185 0.028 Uiso 1 1 calc R U . . .
C60 C -0.04456(18) 0.01267(13) 0.58156(12) 0.0306(5) Uani 1 1 d . . . . .
H60A H -0.0149(16) 0.0459(12) 0.6074(12) 0.036(7) Uiso 1 1 d . . . . .
H60B H -0.0616(15) 0.0317(11) 0.5422(12) 0.031(7) Uiso 1 1 d . . . . .
H60C H 0.0000(15) -0.0184(11) 0.5710(11) 0.026(6) Uiso 1 1 d . . . . .
C61 C -0.16378(17) -0.06710(12) 0.56537(11) 0.0353(6) Uani 1 1 d . . . . .
H61A H -0.2179 -0.0843 0.5826 0.053 Uiso 1 1 calc R U . . .
H61B H -0.1209 -0.1010 0.5599 0.053 Uiso 1 1 calc R U . . .
H61C H -0.1784 -0.0474 0.5239 0.053 Uiso 1 1 calc R U . . .
C62 C -0.10266(13) 0.12252(10) 0.72372(10) 0.0204(4) Uani 1 1 d . . . . .
H62 H -0.1338 0.0813 0.7262 0.025 Uiso 1 1 calc R U . . .
C63 C -0.13899(14) 0.15332(11) 0.66134(11) 0.0269(5) Uani 1 1 d . . . . .
H63A H -0.2038 0.1563 0.6617 0.040 Uiso 1 1 calc R U . . .
H63B H -0.1226 0.1279 0.6248 0.040 Uiso 1 1 calc R U . . .
H63C H -0.1138 0.1955 0.6578 0.040 Uiso 1 1 calc R U . . .
C64 C -0.13305(15) 0.16093(12) 0.78049(11) 0.0322(6) Uani 1 1 d . . . . .
H64A H -0.1147 0.1397 0.8205 0.048 Uiso 1 1 calc R U . . .
H64B H -0.1979 0.1649 0.7775 0.048 Uiso 1 1 calc R U . . .
H64C H -0.1061 0.2027 0.7798 0.048 Uiso 1 1 calc R U . . .
C65 C 0.04900(14) 0.16327(11) 0.71849(12) 0.0280(5) Uani 1 1 d . . . . .
H65 H 0.0119 0.2013 0.7255 0.034 Uiso 1 1 calc R U . . .
C66 C 0.12704(14) 0.16453(11) 0.76808(12) 0.0317(5) Uani 1 1 d . . . . .
H66A H 0.1045 0.1641 0.8112 0.048 Uiso 1 1 calc R U . . .
H66B H 0.1620 0.2027 0.7624 0.048 Uiso 1 1 calc R U . . .
H66C H 0.1646 0.1276 0.7624 0.048 Uiso 1 1 calc R U . . .
C67 C 0.08371(16) 0.16767(12) 0.65082(12) 0.0387(6) Uani 1 1 d . . . . .
H67A H 0.1233 0.1322 0.6436 0.058 Uiso 1 1 calc R U . . .
H67B H 0.1165 0.2070 0.6465 0.058 Uiso 1 1 calc R U . . .
H67C H 0.0335 0.1666 0.6192 0.058 Uiso 1 1 calc R U . . .
C68 C 0.17685(13) -0.00425(10) 0.69777(11) 0.0230(5) Uani 1 1 d . . . . .
H68 H 0.1428 0.0360 0.6947 0.028 Uiso 1 1 calc R U . . .
C69 C 0.21055(16) -0.01493(12) 0.63047(11) 0.0335(6) Uani 1 1 d . . . . .
H69A H 0.2506 -0.0511 0.6312 0.050 Uiso 1 1 calc R U . . .
H69B H 0.2425 0.0224 0.6170 0.050 Uiso 1 1 calc R U . . .
H69C H 0.1600 -0.0229 0.6003 0.050 Uiso 1 1 calc R U . . .
C70 C 0.25548(14) 0.00902(11) 0.74538(12) 0.0296(5) Uani 1 1 d . . . . .
H70A H 0.2334 0.0164 0.7880 0.044 Uiso 1 1 calc R U . . .
H70B H 0.2875 0.0462 0.7316 0.044 Uiso 1 1 calc R U . . .
H70C H 0.2957 -0.0271 0.7469 0.044 Uiso 1 1 calc R U . . .
C71 C 0.15201(13) -0.10600(10) 0.75332(10) 0.0215(4) Uani 1 1 d . . . . .
H71 H 0.1863 -0.0901 0.7921 0.026 Uiso 1 1 calc R U . . .
C72 C 0.21440(15) -0.14675(11) 0.71507(12) 0.0313(5) Uani 1 1 d . . . . .
H72A H 0.2326 -0.1836 0.7405 0.047 Uiso 1 1 calc R U . . .
H72B H 0.2670 -0.1223 0.7052 0.047 Uiso 1 1 calc R U . . .
H72C H 0.1834 -0.1604 0.6752 0.047 Uiso 1 1 calc R U . . .
C73 C 0.07680(14) -0.14740(10) 0.77552(11) 0.0249(5) Uani 1 1 d . . . . .
H73A H 0.0358 -0.1220 0.7996 0.037 Uiso 1 1 calc R U . . .
H73B H 0.1016 -0.1809 0.8030 0.037 Uiso 1 1 calc R U . . .
H73C H 0.0448 -0.1659 0.7382 0.037 Uiso 1 1 calc R U . . .
N1 N 0.40440(10) 0.20042(8) -0.02448(8) 0.0163(3) Uani 1 1 d . . . . .
N2 N 0.52941(10) 0.35274(8) 0.01323(8) 0.0167(3) Uani 1 1 d . . . . .
N3 N 0.61430(10) 0.19590(8) -0.00010(7) 0.0146(3) Uani 1 1 d . . . . .
N4 N 0.47354(11) 0.24890(8) 0.13686(8) 0.0188(4) Uani 1 1 d . . . . .
N5 N -0.02597(10) -0.00750(8) 0.84781(8) 0.0176(4) Uani 1 1 d . . . . .
N6 N -0.09267(10) -0.04261(8) 0.67470(8) 0.0175(4) Uani 1 1 d . . . . .
N7 N -0.00722(10) 0.10780(8) 0.72677(8) 0.0194(4) Uani 1 1 d . . . . .
N8 N 0.11253(10) -0.05158(8) 0.71900(8) 0.0175(4) Uani 1 1 d . . . . .
O1 O 0.51992(9) 0.09609(7) -0.12487(7) 0.0230(3) Uani 1 1 d . . . . .
O2 O 0.03059(10) -0.16326(7) 0.59773(7) 0.0264(3) Uani 1 1 d . . . . .
Li1 Li 0.5148(2) 0.15667(16) -0.05796(17) 0.0215(7) Uani 1 1 d . . . . .
Li2 Li 0.0199(2) -0.09412(18) 0.65637(18) 0.0251(8) Uani 1 1 d . . . . .
Lu1 Lu 0.50393(2) 0.25573(2) 0.03706(2) 0.01251(2) Uani 1 1 d . . . . .
Lu2 Lu -0.00404(2) 0.00768(2) 0.74760(2) 0.01338(3) Uani 1 1 d . . . . .

loop_
_atom_site_aniso_label
_atom_site_aniso_U_11
_atom_site_aniso_U_22
_atom_site_aniso_U_33
_atom_site_aniso_U_23
_atom_site_aniso_U_13
_atom_site_aniso_U_12
C01 0.0493(15) 0.0276(13) 0.0230(12) 0.0017(10) -0.0046(11) 0.0053(11)
C02 0.090(2) 0.0406(17) 0.0285(14) -0.0036(13) 0.0066(15) 0.0198(16)
C03 0.068(3) 0.0191(17) 0.0355(18) -0.0045(13) 0.004(2) 0.0011(17)
C03A 0.068(3) 0.0191(17) 0.0355(18) -0.0045(13) 0.004(2) 0.0011(17)
C04 0.0394(13) 0.0142(11) 0.0318(13) -0.0002(9) -0.0033(10) 0.0038(10)
C05 0.056(4) 0.051(3) 0.035(3) -0.012(2) 0.023(2) -0.030(3)
C06 0.0332(19) 0.029(3) 0.0257(19) -0.003(2) 0.0035(14) 0.006(2)
C07 0.033(2) 0.028(2) 0.0287(18) -0.0104(14) 0.0065(17) -0.0066(17)
C05A 0.035(5) 0.032(5) 0.030(5) -0.013(4) 0.010(4) 0.001(4)
C06A 0.035(5) 0.032(5) 0.030(5) -0.013(4) 0.010(4) 0.001(4)
C07A 0.035(5) 0.032(5) 0.030(5) -0.013(4) 0.010(4) 0.001(4)
C08 0.0352(12) 0.0266(13) 0.0254(12) -0.0021(10) 0.0068(10) -0.0066(10)
C1 0.0176(10) 0.0174(11) 0.0231(11) 0.0041(8) -0.0025(8) 0.0006(8)
C2 0.0200(10) 0.0287(13) 0.0306(12) 0.0036(10) -0.0049(9) 0.0070(9)
C3 0.0296(12) 0.0316(13) 0.0213(11) 0.0036(10) -0.0048(9) 0.0043(10)
C4 0.0157(9) 0.0198(11) 0.0328(12) 0.0042(9) 0.0001(9) -0.0020(8)
C5 0.0237(11) 0.0252(13) 0.0484(15) 0.0006(11) -0.0058(11) -0.0091(10)
C6 0.0220(11) 0.0219(12) 0.0422(14) 0.0123(10) 0.0036(10) -0.0003(9)
C7 0.0174(9) 0.0170(11) 0.0240(11) 0.0000(9) 0.0013(8) -0.0008(8)
C8 0.0305(12) 0.0264(13) 0.0267(12) -0.0045(10) 0.0007(9) -0.0026(10)
C9 0.0194(10) 0.0236(12) 0.0309(12) -0.0026(10) 0.0021(9) -0.0045(9)
C10 0.0221(10) 0.0128(11) 0.0303(12) 0.0024(9) 0.0000(9) -0.0008(8)
C11 0.0382(13) 0.0228(12) 0.0290(13) 0.0094(10) 0.0007(10) 0.0035(10)
C12 0.0227(11) 0.0183(12) 0.0448(15) 0.0029(10) 0.0001(10) 0.0027(9)
C13 0.0144(9) 0.0211(11) 0.0189(10) -0.0024(8) 0.0041(7) -0.0017(8)
C14 0.0222(10) 0.0298(13) 0.0281(12) -0.0052(10) 0.0072(9) 0.0023(9)
C15 0.0250(11) 0.0264(13) 0.0187(11) 0.0022(9) 0.0042(9) -0.0037(9)
C16 0.0161(9) 0.0212(11) 0.0182(10) 0.0024(8) 0.0013(8) 0.0037(8)
C17 0.0189(10) 0.0303(13) 0.0214(11) -0.0018(9) -0.0042(8) 0.0039(9)
C18 0.0205(10) 0.0250(12) 0.0332(13) 0.0062(10) -0.0027(9) 0.0039(9)
C19 0.0166(10) 0.0305(13) 0.0215(11) -0.0003(9) 0.0048(8) 0.0004(9)
C20 0.0231(11) 0.0419(16) 0.0410(15) -0.0033(12) 0.0125(10) -0.0051(11)
C21 0.0219(11) 0.0353(14) 0.0309(13) -0.0014(10) 0.0056(9) 0.0044(10)
C22 0.0248(11) 0.0293(13) 0.0144(10) 0.0006(9) 0.0044(8) 0.0040(9)
C23 0.0449(14) 0.0342(15) 0.0259(13) 0.0087(11) 0.0039(11) 0.0042(11)
C24 0.0259(11) 0.0389(14) 0.0192(11) -0.0011(10) -0.0006(9) 0.0033(10)
C50 0.0175(9) 0.0234(12) 0.0168(10) 0.0011(9) -0.0011(8) -0.0003(8)
C51 0.0223(10) 0.0287(13) 0.0231(11) -0.0034(10) -0.0063(9) 0.0031(9)
C52 0.0247(11) 0.0248(12) 0.0243(12) -0.0008(9) -0.0021(9) 0.0002(9)
C53 0.0212(10) 0.0303(13) 0.0162(10) -0.0015(9) 0.0036(8) -0.0037(9)
C54 0.0227(11) 0.0480(17) 0.0298(13) 0.0000(11) 0.0108(10) 0.0018(10)
C55 0.0344(12) 0.0321(14) 0.0241(12) 0.0031(10) 0.0058(10) -0.0093(10)
C56 0.0178(10) 0.0294(13) 0.0208(11) -0.0011(9) 0.0004(8) -0.0028(9)
C57 0.0297(12) 0.0311(14) 0.0273(12) 0.0025(10) 0.0018(10) -0.0072(10)
C58 0.0172(10) 0.0371(15) 0.0420(14) 0.0021(11) 0.0003(10) -0.0005(10)
C59 0.0282(11) 0.0217(12) 0.0201(11) 0.0015(9) -0.0052(9) 0.0030(9)
C60 0.0417(14) 0.0323(14) 0.0183(12) 0.0055(11) 0.0048(10) 0.0026(12)
C61 0.0460(15) 0.0338(15) 0.0245(12) -0.0037(10) -0.0146(11) -0.0002(11)
C62 0.0180(10) 0.0171(11) 0.0263(11) 0.0023(9) 0.0025(8) 0.0026(8)
C63 0.0235(11) 0.0287(13) 0.0283(12) 0.0044(10) -0.0020(9) 0.0041(9)
C64 0.0323(12) 0.0344(14) 0.0301(13) 0.0022(11) 0.0025(10) 0.0141(11)
C65 0.0218(11) 0.0186(12) 0.0432(14) 0.0044(10) -0.0021(10) -0.0023(9)
C66 0.0262(11) 0.0231(13) 0.0453(15) -0.0020(11) -0.0042(11) -0.0045(10)
C67 0.0275(12) 0.0408(16) 0.0474(16) 0.0223(13) -0.0017(11) -0.0105(11)
C68 0.0186(10) 0.0219(12) 0.0287(12) 0.0009(9) 0.0030(9) 0.0008(8)
C69 0.0292(12) 0.0409(15) 0.0318(13) 0.0034(11) 0.0143(10) -0.0025(11)
C70 0.0183(10) 0.0305(13) 0.0400(14) 0.0000(11) 0.0009(10) -0.0041(9)
C71 0.0192(10) 0.0211(11) 0.0240(11) 0.0012(9) -0.0006(8) 0.0054(8)
C72 0.0260(11) 0.0274(13) 0.0406(14) 0.0021(11) 0.0035(10) 0.0109(10)
C73 0.0261(11) 0.0212(12) 0.0272(12) 0.0036(9) -0.0017(9) 0.0021(9)
N1 0.0131(7) 0.0155(9) 0.0200(9) 0.0043(7) -0.0015(6) -0.0003(6)
N2 0.0156(8) 0.0137(9) 0.0208(9) 0.0009(7) 0.0003(7) -0.0007(6)
N3 0.0127(7) 0.0171(9) 0.0142(8) 0.0024(7) 0.0013(6) 0.0014(6)
N4 0.0149(8) 0.0246(10) 0.0171(9) 0.0008(7) 0.0024(7) 0.0015(7)
N5 0.0156(8) 0.0223(10) 0.0148(8) 0.0008(7) -0.0010(6) -0.0009(7)
N6 0.0153(8) 0.0197(9) 0.0174(9) 0.0025(7) -0.0005(6) -0.0005(7)
N7 0.0173(8) 0.0173(9) 0.0236(9) 0.0018(7) 0.0007(7) 0.0003(7)
N8 0.0155(8) 0.0178(9) 0.0193(9) 0.0025(7) 0.0018(7) 0.0017(7)
O1 0.0300(8) 0.0155(8) 0.0228(8) -0.0020(6) -0.0049(6) 0.0042(6)
O2 0.0305(8) 0.0228(8) 0.0266(8) -0.0050(7) 0.0102(7) -0.0050(7)
Li1 0.0210(17) 0.0160(18) 0.0271(19) -0.0002(15) -0.0014(14) 0.0015(14)
Li2 0.0273(19) 0.024(2) 0.0246(19) -0.0023(16) 0.0024(15) 0.0011(15)
Lu1 0.01064(4) 0.01361(5) 0.01339(4) 0.00143(3) 0.00151(3) 0.00062(3)
Lu2 0.01220(4) 0.01499(5) 0.01294(4) 0.00077(3) 0.00044(3) 0.00064(3)

loop_
_atom_type_symbol
_atom_type_description
_atom_type_scat_dispersion_real
_atom_type_scat_dispersion_imag
_atom_type_scat_source
C C 0.0033 0.0016 'International Tables Vol C Tables 4.2.6.8 and 6.1.1.4'
H H 0.0000 0.0000 'International Tables Vol C Tables 4.2.6.8 and 6.1.1.4'
N N 0.0061 0.0033 'International Tables Vol C Tables 4.2.6.8 and 6.1.1.4'
O O 0.0106 0.0060 'International Tables Vol C Tables 4.2.6.8 and 6.1.1.4'
Li Li -0.0003 0.0001 'International Tables Vol C Tables 4.2.6.8 and 6.1.1.4'
Lu Lu -0.4720 5.8584 'International Tables Vol C Tables 4.2.6.8 and 6.1.1.4'

loop_
_geom_angle_atom_site_label_1
_geom_angle_atom_site_label_2
_geom_angle_atom_site_label_3
_geom_angle
O1 C01 C02 105.91(19)
O1 C01 H01A 110.6
C02 C01 H01A 110.6
O1 C01 H01B 110.6
C02 C01 H01B 110.6
H01A C01 H01B 108.7
C03A C02 C01 107.3(5)
C03 C02 C01 103.0(2)
C03 C02 H02A 111.2
C01 C02 H02A 111.2
C03 C02 H02B 111.2
C01 C02 H02B 111.2
H02A C02 H02B 109.1
C03A C02 H02C 110.3
C01 C02 H02C 110.3
C03A C02 H02D 110.3
C01 C02 H02D 110.3
H02C C02 H02D 108.5
C02 C03 C04 103.7(3)
C02 C03 H03A 111.0
C04 C03 H03A 111.0
C02 C03 H03B 111.0
C04 C03 H03B 111.0
H03A C03 H03B 109.0
C02 C03A C04 105.5(9)
C02 C03A H03C 110.6
C04 C03A H03C 110.6
C02 C03A H03D 110.6
C04 C03A H03D 110.6
H03C C03A H03D 108.8
O1 C04 C03 105.9(2)
O1 C04 C03A 103.2(5)
O1 C04 H04A 110.6
C03 C04 H04A 110.6
O1 C04 H04B 110.6
C03 C04 H04B 110.6
H04A C04 H04B 108.7
O1 C04 H04C 111.1
C03A C04 H04C 111.1
O1 C04 H04D 111.1
C03A C04 H04D 111.1
H04C C04 H04D 109.1
O2 C05 C06 107.3(4)
O2 C05 H05A 110.3
C06 C05 H05A 110.3
O2 C05 H05B 110.3
C06 C05 H05B 110.3
H05A C05 H05B 108.5
C05 C06 C07 100.8(4)
C05 C06 H06A 111.6
C07 C06 H06A 111.6
C05 C06 H06B 111.6
C07 C06 H06B 111.6
H06A C06 H06B 109.4
C08 C07 C06 100.7(3)
C08 C07 H07A 111.6
C06 C07 H07A 111.6
C08 C07 H07B 111.6
C06 C07 H07B 111.6
H07A C07 H07B 109.4
C06A C05A O2 101.5(14)
C06A C05A H05C 111.5
O2 C05A H05C 111.5
C06A C05A H05D 111.5
O2 C05A H05D 111.5
H05C C05A H05D 109.3
C05A C06A C07A 105.7(19)
C05A C06A H06C 110.6
C07A C06A H06C 110.6
C05A C06A H06D 110.6
C07A C06A H06D 110.6
H06C C06A H06D 108.7
C06A C07A C08 105.5(12)
C06A C07A H07C 110.6
C08 C07A H07C 110.6
C06A C07A H07D 110.6
C08 C07A H07D 110.6
H07C C07A H07D 108.8
O2 C08 C07 106.7(2)
O2 C08 C07A 100.9(6)
O2 C08 H08A 110.4
C07 C08 H08A 110.4
O2 C08 H08B 110.4
C07 C08 H08B 110.4
H08A C08 H08B 108.6
O2 C08 H08C 111.6
C07A C08 H08C 111.6
O2 C08 H08D 111.6
C07A C08 H08D 111.6
H08C C08 H08D 109.4
N1 C1 C2 115.28(17)
N1 C1 C3 114.64(17)
C2 C1 C3 110.37(17)
N1 C1 Lu1 48.29(9)
C2 C1 Lu1 118.81(14)
C3 C1 Lu1 130.44(14)
N1 C1 H1 105.1
C2 C1 H1 105.1
C3 C1 H1 105.1
Lu1 C1 H1 57.4
C1 C2 H2A 109.5
C1 C2 H2B 109.5
H2A C2 H2B 109.5
C1 C2 H2C 109.5
H2A C2 H2C 109.5
H2B C2 H2C 109.5
C1 C3 H3A 109.5
C1 C3 H3B 109.5
H3A C3 H3B 109.5
C1 C3 H3C 109.5
H3A C3 H3C 109.5
H3B C3 H3C 109.5
N1 C4 C6 108.26(16)
N1 C4 C5 115.38(18)
C6 C4 C5 108.60(19)
N1 C4 H4 108.1
C6 C4 H4 108.1
C5 C4 H4 108.1
C4 C5 H5A 109.5
C4 C5 H5B 109.5
H5A C5 H5B 109.5
C4 C5 H5C 109.5
H5A C5 H5C 109.5
H5B C5 H5C 109.5
C4 C6 H6A 109.5
C4 C6 H6B 109.5
H6A C6 H6B 109.5
C4 C6 H6C 109.5
H6A C6 H6C 109.5
H6B C6 H6C 109.5
N2 C7 C8 113.92(17)
N2 C7 C9 114.47(17)
C8 C7 C9 109.71(17)
N2 C7 Lu1 46.90(9)
C8 C7 Lu1 120.49(13)
C9 C7 Lu1 129.74(14)
N2 C7 H7 106.0
C8 C7 H7 106.0
C9 C7 H7 106.0
Lu1 C7 H7 59.4
C7 C8 H8A 109.5
C7 C8 H8B 109.5
H8A C8 H8B 109.5
C7 C8 H8C 109.5
H8A C8 H8C 109.5
H8B C8 H8C 109.5
C7 C9 H9A 109.5
C7 C9 H9B 109.5
H9A C9 H9B 109.5
C7 C9 H9C 109.5
H9A C9 H9C 109.5
H9B C9 H9C 109.5
N2 C10 C12 110.95(17)
N2 C10 C11 112.83(17)
C12 C10 C11 110.62(18)
N2 C10 H10 107.4
C12 C10 H10 107.4
C11 C10 H10 107.4
C10 C11 H11A 109.5
C10 C11 H11B 109.5
H11A C11 H11B 109.5
C10 C11 H11C 109.5
H11A C11 H11C 109.5
H11B C11 H11C 109.5
C10 C12 H12A 109.5
C10 C12 H12B 109.5
H12A C12 H12B 109.5
C10 C12 H12C 109.5
H12A C12 H12C 109.5
H12B C12 H12C 109.5
N3 C13 C14 115.95(18)
N3 C13 C15 108.19(15)
C14 C13 C15 108.21(17)
N3 C13 H13 108.1
C14 C13 H13 108.1
C15 C13 H13 108.1
C13 C14 H14A 109.5
C13 C14 H14B 109.5
H14A C14 H14B 109.5
C13 C14 H14C 109.5
H14A C14 H14C 109.5
H14B C14 H14C 109.5
C13 C15 H15A 109.5
C13 C15 H15B 109.5
H15A C15 H15B 109.5
C13 C15 H15C 109.5
H15A C15 H15C 109.5
H15B C15 H15C 109.5
N3 C16 C17 115.36(17)
N3 C16 C18 114.75(17)
C17 C16 C18 109.66(16)
N3 C16 Lu1 47.62(8)
C17 C16 Lu1 116.42(13)
C18 C16 Lu1 133.70(13)
N3 C16 H16 105.3
C17 C16 H16 105.3
C18 C16 H16 105.3
Lu1 C16 H16 58.8
C16 C17 H17A 109.5
C16 C17 H17B 109.5
H17A C17 H17B 109.5
C16 C17 H17C 109.5
H17A C17 H17C 109.5
H17B C17 H17C 109.5
C16 C18 H18A 109.5
C16 C18 H18B 109.5
H18A C18 H18B 109.5
C16 C18 H18C 109.5
H18A C18 H18C 109.5
H18B C18 H18C 109.5
N4 C19 C21 114.66(17)
N4 C19 C20 114.77(19)
C21 C19 C20 109.28(18)
N4 C19 Lu1 47.65(9)
C21 C19 Lu1 120.30(14)
C20 C19 Lu1 130.25(15)
N4 C19 H19 105.8
C21 C19 H19 105.8
C20 C19 H19 105.8
Lu1 C19 H19 58.4
C19 C20 H20A 109.5
C19 C20 H20B 109.5
H20A C20 H20B 109.5
C19 C20 H20C 109.5
H20A C20 H20C 109.5
H20B C20 H20C 109.5
C19 C21 H21A 109.5
C19 C21 H21B 109.5
H21A C21 H21B 109.5
C19 C21 H21C 109.5
H21A C21 H21C 109.5
H21B C21 H21C 109.5
N4 C22 C24 110.74(17)
N4 C22 C23 113.26(18)
C24 C22 C23 109.34(19)
N4 C22 H22 107.8
C24 C22 H22 107.8
C23 C22 H22 107.8
C22 C23 H23A 109.5
C22 C23 H23B 109.5
H23A C23 H23B 109.5
C22 C23 H23C 109.5
H23A C23 H23C 109.5
H23B C23 H23C 109.5
C22 C24 H24A 109.5
C22 C24 H24B 109.5
H24A C24 H24B 109.5
C22 C24 H24C 109.5
H24A C24 H24C 109.5
H24B C24 H24C 109.5
N5 C50 C51 113.85(17)
N5 C50 C52 114.14(16)
C51 C50 C52 110.24(17)
N5 C50 Lu2 48.48(9)
C51 C50 Lu2 127.46(14)
C52 C50 Lu2 122.14(13)
N5 C50 H50 106.0
C51 C50 H50 106.0
C52 C50 H50 106.0
Lu2 C50 H50 57.6
C50 C51 H51A 109.5
C50 C51 H51B 109.5
H51A C51 H51B 109.5
C50 C51 H51C 109.5
H51A C51 H51C 109.5
H51B C51 H51C 109.5
C50 C52 H52A 109.5
C50 C52 H52B 109.5
H52A C52 H52B 109.5
C50 C52 H52C 109.5
H52A C52 H52C 109.5
H52B C52 H52C 109.5
N5 C53 C55 113.21(17)
N5 C53 C54 111.63(18)
C55 C53 C54 110.53(18)
N5 C53 H53 107.0
C55 C53 H53 107.0
C54 C53 H53 107.0
C53 C54 H54A 109.5
C53 C54 H54B 109.5
H54A C54 H54B 109.5
C53 C54 H54C 109.5
H54A C54 H54C 109.5
H54B C54 H54C 109.5
C53 C55 H55A 109.5
C53 C55 H55B 109.5
H55A C55 H55B 109.5
C53 C55 H55C 109.5
H55A C55 H55C 109.5
H55B C55 H55C 109.5
N6 C56 C57 114.65(18)
N6 C56 C58 115.85(18)
C57 C56 C58 110.25(18)
N6 C56 Lu2 48.15(9)
C57 C56 Lu2 130.39(14)
C58 C56 Lu2 118.92(14)
N6 C56 H56 104.9
C57 C56 H56 104.9
C58 C56 H56 104.9
Lu2 C56 H56 57.3
C56 C57 H57A 109.5
C56 C57 H57B 109.5
H57A C57 H57B 109.5
C56 C57 H57C 109.5
H57A C57 H57C 109.5
H57B C57 H57C 109.5
C56 C58 H58A 109.5
C56 C58 H58B 109.5
H58A C58 H58B 109.5
C56 C58 H58C 109.5
H58A C58 H58C 109.5
H58B C58 H58C 109.5
N6 C59 C60 107.92(17)
N6 C59 C61 115.00(18)
C60 C59 C61 108.8(2)
N6 C59 H59 108.3
C60 C59 H59 108.3
C61 C59 H59 108.3
C59 C60 H60A 115.1(14)
C59 C60 H60B 111.4(14)
H60A C60 H60B 105(2)
C59 C60 H60C 111.3(14)
H60A C60 H60C 108.3(19)
H60B C60 H60C 104.7(19)
C59 C61 H61A 109.5
C59 C61 H61B 109.5
H61A C61 H61B 109.5
C59 C61 H61C 109.5
H61A C61 H61C 109.5
H61B C61 H61C 109.5
N7 C62 C64 114.23(18)
N7 C62 C63 115.72(17)
C64 C62 C63 108.82(17)
N7 C62 Lu2 47.10(9)
C64 C62 Lu2 119.29(14)
C63 C62 Lu2 131.75(14)
N7 C62 H62 105.7
C64 C62 H62 105.7
C63 C62 H62 105.7
Lu2 C62 H62 59.0
C62 C63 H63A 109.5
C62 C63 H63B 109.5
H63A C63 H63B 109.5
C62 C63 H63C 109.5
H63A C63 H63C 109.5
H63B C63 H63C 109.5
C62 C64 H64A 109.5
C62 C64 H64B 109.5
H64A C64 H64B 109.5
C62 C64 H64C 109.5
H64A C64 H64C 109.5
H64B C64 H64C 109.5
N7 C65 C66 111.26(18)
N7 C65 C67 112.51(19)
C66 C65 C67 109.75(18)
N7 C65 H65 107.7
C66 C65 H65 107.7
C67 C65 H65 107.7
C65 C66 H66A 109.5
C65 C66 H66B 109.5
H66A C66 H66B 109.5
C65 C66 H66C 109.5
H66A C66 H66C 109.5
H66B C66 H66C 109.5
C65 C67 H67A 109.5
C65 C67 H67B 109.5
H67A C67 H67B 109.5
C65 C67 H67C 109.5
H67A C67 H67C 109.5
H67B C67 H67C 109.5
N8 C68 C70 115.22(18)
N8 C68 C69 115.13(18)
C70 C68 C69 109.95(18)
N8 C68 Lu2 47.88(9)
C70 C68 Lu2 116.60(14)
C69 C68 Lu2 133.12(14)
N8 C68 H68 105.1
C70 C68 H68 105.1
C69 C68 H68 105.1
Lu2 C68 H68 58.2
C68 C69 H69A 109.5
C68 C69 H69B 109.5
H69A C69 H69B 109.5
C68 C69 H69C 109.5
H69A C69 H69C 109.5
H69B C69 H69C 109.5
C68 C70 H70A 109.5
C68 C70 H70B 109.5
H70A C70 H70B 109.5
C68 C70 H70C 109.5
H70A C70 H70C 109.5
H70B C70 H70C 109.5
N8 C71 C73 108.36(16)
N8 C71 C72 115.76(18)
C73 C71 C72 108.39(18)
N8 C71 Li2 46.87(12)
C73 C71 Li2 76.07(14)
C72 C71 Li2 96.12(15)
N8 C71 H71 108.0
C73 C71 H71 108.0
C72 C71 H71 108.0
Li2 C71 H71 152.1
C71 C72 H72A 109.5
C71 C72 H72B 109.5
H72A C72 H72B 109.5
C71 C72 H72C 109.5
H72A C72 H72C 109.5
H72B C72 H72C 109.5
C71 C73 H73A 109.5
C71 C73 H73B 109.5
H73A C73 H73B 109.5
C71 C73 H73C 109.5
H73A C73 H73C 109.5
H73B C73 H73C 109.5
C4 N1 C1 115.14(15)
C4 N1 Li1 105.13(16)
C1 N1 Li1 119.18(16)
C4 N1 Lu1 127.84(13)
C1 N1 Lu1 102.50(12)
Li1 N1 Lu1 84.56(11)
C7 N2 C10 113.06(16)
C7 N2 Lu1 103.50(12)
C10 N2 Lu1 143.07(13)
C13 N3 C16 115.56(14)
C13 N3 Li1 103.89(15)
C16 N3 Li1 121.25(16)
C13 N3 Lu1 125.66(12)
C16 N3 Lu1 103.56(11)
Li1 N3 Lu1 84.50(11)
C22 N4 C19 113.60(17)
C22 N4 Lu1 143.86(14)
C19 N4 Lu1 102.15(12)
C50 N5 C53 112.91(16)
C50 N5 Lu2 100.95(12)
C53 N5 Lu2 145.98(13)
C59 N6 C56 116.43(16)
C59 N6 Li2 104.33(16)
C56 N6 Li2 119.96(17)
C59 N6 Lu2 125.99(13)
C56 N6 Lu2 102.37(12)
Li2 N6 Lu2 85.05(12)
C65 N7 C62 113.08(16)
C65 N7 Lu2 143.56(13)
C62 N7 Lu2 103.26(12)
C71 N8 C68 115.29(15)
C71 N8 Li2 101.90(16)
C68 N8 Li2 122.53(17)
C71 N8 Lu2 127.51(13)
C68 N8 Lu2 103.13(12)
Li2 N8 Lu2 84.50(11)
C01 O1 C04 108.74(16)
C01 O1 Li1 129.06(17)
C04 O1 Li1 122.04(16)
C08 O2 C05 106.7(3)
C08 O2 C05A 112.9(9)
C08 O2 Li2 126.94(17)
C05 O2 Li2 125.6(3)
C05A O2 Li2 119.5(8)
O1 Li1 N3 130.62(19)
O1 Li1 N1 128.22(19)
N3 Li1 N1 101.16(17)
O1 Li1 Lu1 175.91(18)
N3 Li1 Lu1 50.77(9)
N1 Li1 Lu1 50.61(9)
O2 Li2 N6 128.1(2)
O2 Li2 N8 131.3(2)
N6 Li2 N8 100.55(17)
O2 Li2 C71 108.33(16)
N6 Li2 C71 118.43(17)
N8 Li2 C71 31.23(8)
O2 Li2 Lu2 177.17(19)
N6 Li2 Lu2 50.00(9)
N8 Li2 Lu2 50.57(9)
C71 Li2 Lu2 72.49(10)
N4 Lu1 N2 109.56(6)
N4 Lu1 N1 110.35(6)
N2 Lu1 N1 119.17(6)
N4 Lu1 N3 119.21(6)
N2 Lu1 N3 108.46(6)
N1 Lu1 N3 89.37(6)
N4 Lu1 C19 30.20(6)
N2 Lu1 C19 101.94(6)
N1 Lu1 C19 91.01(6)
N3 Lu1 C19 144.83(6)
N4 Lu1 C7 96.37(6)
N2 Lu1 C7 29.60(6)
N1 Lu1 C7 147.05(6)
N3 Lu1 C7 94.18(6)
C19 Lu1 C7 104.14(6)
N4 Lu1 Li1 129.19(8)
N2 Lu1 Li1 121.25(8)
N1 Lu1 Li1 44.83(8)
N3 Lu1 Li1 44.73(8)
C19 Lu1 Li1 128.25(8)
C7 Lu1 Li1 127.57(8)
N4 Lu1 C1 120.09(6)
N2 Lu1 C1 90.53(6)
N1 Lu1 C1 29.21(5)
N3 Lu1 C1 104.96(6)
C19 Lu1 C1 91.80(6)
C7 Lu1 C1 119.68(6)
Li1 Lu1 C1 63.01(8)
N4 Lu1 C16 90.42(6)
N2 Lu1 C16 121.79(6)
N1 Lu1 C16 101.77(6)
N3 Lu1 C16 28.83(5)
C19 Lu1 C16 117.73(6)
C7 Lu1 C16 96.80(5)
Li1 Lu1 C16 63.36(8)
C1 Lu1 C16 126.13(6)
N5 Lu2 N7 109.73(6)
N5 Lu2 N6 118.13(6)
N7 Lu2 N6 108.97(6)
N5 Lu2 N8 109.30(6)
N7 Lu2 N8 120.15(6)
N6 Lu2 N8 89.86(6)
N5 Lu2 C50 30.57(6)
N7 Lu2 C50 96.00(6)
N6 Lu2 C50 147.49(6)
N8 Lu2 C50 95.38(6)
N5 Lu2 C62 101.04(6)
N7 Lu2 C62 29.65(6)
N6 Lu2 C62 90.20(6)
N8 Lu2 C62 145.42(6)
C50 Lu2 C62 102.84(6)
N5 Lu2 Li2 123.47(9)
N7 Lu2 Li2 126.77(9)
N6 Lu2 Li2 44.94(8)
N8 Lu2 Li2 44.93(8)
C50 Lu2 Li2 130.70(8)
C62 Lu2 Li2 126.45(8)
N5 Lu2 C56 88.97(6)
N7 Lu2 C56 119.57(6)
N6 Lu2 C56 29.48(6)
N8 Lu2 C56 104.59(6)
C50 Lu2 C56 119.19(6)
C62 Lu2 C56 91.90(6)
Li2 Lu2 C56 63.62(8)
N5 Lu2 C68 120.91(6)
N7 Lu2 C68 91.43(6)
N6 Lu2 C68 104.20(6)
N8 Lu2 C68 29.00(6)
C50 Lu2 C68 95.40(6)
C62 Lu2 C68 118.89(6)
Li2 Lu2 C68 64.09(8)
C56 Lu2 C68 127.70(6)

loop_
_geom_bond_atom_site_label_1
_geom_bond_atom_site_label_2
_geom_bond_distance
C01 O1 1.446(3)
C01 C02 1.497(3)
C01 H01A 0.9900
C01 H01B 0.9900
C02 C03A 1.441(13)
C02 C03 1.483(4)
C02 H02A 0.9900
C02 H02B 0.9900
C02 H02C 0.9900
C02 H02D 0.9900
C03 C04 1.511(4)
C03 H03A 0.9900
C03 H03B 0.9900
C03A C04 1.516(13)
C03A H03C 0.9900
C03A H03D 0.9900
C04 O1 1.448(2)
C04 H04A 0.9900
C04 H04B 0.9900
C04 H04C 0.9900
C04 H04D 0.9900
C05 O2 1.454(6)
C05 C06 1.508(7)
C05 H05A 0.9900
C05 H05B 0.9900
C06 C07 1.516(6)
C06 H06A 0.9900
C06 H06B 0.9900
C07 C08 1.512(4)
C07 H07A 0.9900
C07 H07B 0.9900
C05A C06A 1.44(3)
C05A O2 1.46(2)
C05A H05C 0.9900
C05A H05D 0.9900
C06A C07A 1.49(2)
C06A H06C 0.9900
C06A H06D 0.9900
C07A C08 1.566(14)
C07A H07C 0.9900
C07A H07D 0.9900
C08 O2 1.444(3)
C08 H08A 0.9900
C08 H08B 0.9900
C08 H08C 0.9900
C08 H08D 0.9900
C1 N1 1.477(2)
C1 C2 1.531(3)
C1 C3 1.538(3)
C1 Lu1 2.956(2)
C1 H1 1.0000
C2 H2A 0.9800
C2 H2B 0.9800
C2 H2C 0.9800
C3 H3A 0.9800
C3 H3B 0.9800
C3 H3C 0.9800
C4 N1 1.470(3)
C4 C6 1.526(3)
C4 C5 1.535(3)
C4 H4 1.0000
C5 H5A 0.9800
C5 H5B 0.9800
C5 H5C 0.9800
C6 H6A 0.9800
C6 H6B 0.9800
C6 H6C 0.9800
C7 N2 1.466(2)
C7 C8 1.538(3)
C7 C9 1.542(3)
C7 Lu1 2.886(2)
C7 H7 1.0000
C8 H8A 0.9800
C8 H8B 0.9800
C8 H8C 0.9800
C9 H9A 0.9800
C9 H9B 0.9800
C9 H9C 0.9800
C10 N2 1.470(3)
C10 C12 1.530(3)
C10 C11 1.534(3)
C10 H10 1.0000
C11 H11A 0.9800
C11 H11B 0.9800
C11 H11C 0.9800
C12 H12A 0.9800
C12 H12B 0.9800
C12 H12C 0.9800
C13 N3 1.470(2)
C13 C14 1.528(3)
C13 C15 1.533(3)
C13 H13 1.0000
C14 H14A 0.9800
C14 H14B 0.9800
C14 H14C 0.9800
C15 H15A 0.9800
C15 H15B 0.9800
C15 H15C 0.9800
C16 N3 1.479(2)
C16 C17 1.533(3)
C16 C18 1.542(3)
C16 Lu1 2.9820(19)
C16 H16 1.0000
C17 H17A 0.9800
C17 H17B 0.9800
C17 H17C 0.9800
C18 H18A 0.9800
C18 H18B 0.9800
C18 H18C 0.9800
C19 N4 1.474(3)
C19 C21 1.532(3)
C19 C20 1.533(3)
C19 Lu1 2.865(2)
C19 H19 1.0000
C20 H20A 0.9800
C20 H20B 0.9800
C20 H20C 0.9800
C21 H21A 0.9800
C21 H21B 0.9800
C21 H21C 0.9800
C22 N4 1.468(3)
C22 C24 1.532(3)
C22 C23 1.535(3)
C22 H22 1.0000
C23 H23A 0.9800
C23 H23B 0.9800
C23 H23C 0.9800
C24 H24A 0.9800
C24 H24B 0.9800
C24 H24C 0.9800
C50 N5 1.470(2)
C50 C51 1.537(3)
C50 C52 1.538(3)
C50 Lu2 2.838(2)
C50 H50 1.0000
C51 H51A 0.9800
C51 H51B 0.9800
C51 H51C 0.9800
C52 H52A 0.9800
C52 H52B 0.9800
C52 H52C 0.9800
C53 N5 1.471(3)
C53 C55 1.525(3)
C53 C54 1.528(3)
C53 H53 1.0000
C54 H54A 0.9800
C54 H54B 0.9800
C54 H54C 0.9800
C55 H55A 0.9800
C55 H55B 0.9800
C55 H55C 0.9800
C56 N6 1.486(3)
C56 C57 1.523(3)
C56 C58 1.534(3)
C56 Lu2 2.950(2)
C56 H56 1.0000
C57 H57A 0.9800
C57 H57B 0.9800
C57 H57C 0.9800
C58 H58A 0.9800
C58 H58B 0.9800
C58 H58C 0.9800
C59 N6 1.469(3)
C59 C60 1.524(3)
C59 C61 1.533(3)
C59 H59 1.0000
C60 H60A 0.98(3)
C60 H60B 0.94(3)
C60 H60C 0.98(2)
C61 H61A 0.9800
C61 H61B 0.9800
C61 H61C 0.9800
C62 N7 1.472(2)
C62 C64 1.532(3)
C62 C63 1.538(3)
C62 Lu2 2.896(2)
C62 H62 1.0000
C63 H63A 0.9800
C63 H63B 0.9800
C63 H63C 0.9800
C64 H64A 0.9800
C64 H64B 0.9800
C64 H64C 0.9800
C65 N7 1.471(3)
C65 C66 1.530(3)
C65 C67 1.537(3)
C65 H65 1.0000
C66 H66A 0.9800
C66 H66B 0.9800
C66 H66C 0.9800
C67 H67A 0.9800
C67 H67B 0.9800
C67 H67C 0.9800
C68 N8 1.483(3)
C68 C70 1.536(3)
C68 C69 1.538(3)
C68 Lu2 2.980(2)
C68 H68 1.0000
C69 H69A 0.9800
C69 H69B 0.9800
C69 H69C 0.9800
C70 H70A 0.9800
C70 H70B 0.9800
C70 H70C 0.9800
C71 N8 1.474(3)
C71 C73 1.528(3)
C71 C72 1.535(3)
C71 Li2 2.783(4)
C71 H71 1.0000
C72 H72A 0.9800
C72 H72B 0.9800
C72 H72C 0.9800
C73 H73A 0.9800
C73 H73B 0.9800
C73 H73C 0.9800
N1 Li1 2.062(4)
N1 Lu1 2.2602(16)
N2 Lu1 2.1667(16)
N3 Li1 2.058(4)
N3 Lu1 2.2658(15)
N4 Lu1 2.1659(18)
N5 Lu2 2.1641(17)
N6 Li2 2.074(4)
N6 Lu2 2.2494(16)
N7 Lu2 2.1791(17)
N8 Li2 2.076(4)
N8 Lu2 2.2698(16)
O1 Li1 1.910(4)
O2 Li2 1.930(4)
Li1 Lu1 2.911(4)
Li2 Lu2 2.925(4)
